data_4301243
loop_
_publ_author_name
'Stanislav Groysman'
'R. H. Holm'

_publ_section_title
;
A Series of Mononuclear Quasi-Two-Coordinate Copper(I) Complexes Employing
a Sterically Demanding Thiolate Ligand
;
_journal_name_full 'Inorganic Chemistry'
_journal_page_first 621
_journal_page_last 627
_journal_paper_doi 10.1021/ic801836k
_journal_volume 48
_journal_year 2009
_chemical_formula_sum 'C47 H69 Cu N2 S'
_chemical_formula_weight 757.64
_chemical_name_systematic
; 
 ? 
;
_space_group_IT_number 14
_symmetry_cell_setting monoclinic
_symmetry_space_group_name_Hall '-P 2yn'
_symmetry_space_group_name_H-M 'P 1 21/n 1'
_atom_sites_solution_hydrogens geom
_atom_sites_solution_primary direct
_atom_sites_solution_secondary difmap
_audit_creation_method SHELXL-97
_cell_angle_alpha 90.00
_cell_angle_beta 100.244(4)
_cell_angle_gamma 90.00
_cell_formula_units_Z 4
_cell_length_a 13.1788(9)
_cell_length_b 24.4602(17)
_cell_length_c 14.1410(9)
_cell_measurement_reflns_used 2287
_cell_measurement_temperature 193(2)
_cell_measurement_theta_max 19.688
_cell_measurement_theta_min 2.217
_cell_volume 4485.8(5)
_computing_cell_refinement 'SMART (Bruker, 2001)'
_computing_data_collection 'SMART (Bruker, 2001)'
_computing_data_reduction 'SAINT (Bruker, 2003)'
_computing_molecular_graphics 'SHELXTL (Bruker, 2000)'
_computing_publication_material 'SHELXTL (Bruker, 2000)'
_computing_structure_refinement 'SHELXL-97 (Sheldrick, 1997)'
_computing_structure_solution 'SHELXS-97 (Sheldrick, 1990)'
_diffrn_ambient_temperature 193(2)
_diffrn_measured_fraction_theta_full 0.999
_diffrn_measured_fraction_theta_max 0.999
_diffrn_measurement_device_type 'Bruker Smart APEX CCD'
_diffrn_radiation_monochromator graphite
_diffrn_radiation_source 'fine-focus sealed tube'
_diffrn_radiation_type MoK\a
_diffrn_radiation_wavelength 0.71073
_diffrn_reflns_av_R_equivalents 0.0958
_diffrn_reflns_av_sigmaI/netI 0.1166
_diffrn_reflns_limit_h_max 15
_diffrn_reflns_limit_h_min -11
_diffrn_reflns_limit_k_max 24
_diffrn_reflns_limit_k_min -29
_diffrn_reflns_limit_l_max 16
_diffrn_reflns_limit_l_min -16
_diffrn_reflns_number 26292
_diffrn_reflns_theta_full 25.00
_diffrn_reflns_theta_max 25.00
_diffrn_reflns_theta_min 1.68
_exptl_absorpt_coefficient_mu 0.565
_exptl_absorpt_correction_T_max 0.9201
_exptl_absorpt_correction_T_min 0.8056
_exptl_absorpt_correction_type multi-scan
_exptl_absorpt_process_details 'SADABS (Sheldrick, 2002)'
_exptl_crystal_colour colorless
_exptl_crystal_density_diffrn 1.122
_exptl_crystal_density_method 'not measured'
_exptl_crystal_description prism
_exptl_crystal_F_000 1640
_exptl_crystal_size_max 0.40
_exptl_crystal_size_mid 0.20
_exptl_crystal_size_min 0.15
_refine_diff_density_max 0.754
_refine_diff_density_min -0.498
_refine_diff_density_rms 0.070
_refine_ls_extinction_method none
_refine_ls_goodness_of_fit_ref 1.012
_refine_ls_hydrogen_treatment constr
_refine_ls_matrix_type full
_refine_ls_number_parameters 478
_refine_ls_number_reflns 7906
_refine_ls_number_restraints 2
_refine_ls_restrained_S_all 1.024
_refine_ls_R_factor_all 0.1708
_refine_ls_R_factor_gt 0.0732
_refine_ls_shift/su_max 0.001
_refine_ls_shift/su_mean 0.000
_refine_ls_structure_factor_coef Fsqd
_refine_ls_weighting_details 'calc w=1/[\s^2^(Fo^2^)+(0.0977P)^2^+2.9646P] where P=(Fo^2^+2Fc^2^)/3'
_refine_ls_weighting_scheme calc
_refine_ls_wR_factor_gt 0.1713
_refine_ls_wR_factor_ref 0.2226
_reflns_number_gt 3682
_reflns_number_total 7906
_reflns_threshold_expression >2sigma(I)
_cod_data_source_file ic801836k_si_002_3.cif
_cod_data_source_block 3
_cod_original_sg_symbol_H-M 'P 21/n'
_cod_database_code 4301243

loop_
_symmetry_equiv_pos_as_xyz
'x, y, z'
'-x+1/2, y+1/2, -z+1/2'
'-x, -y, -z'
'x-1/2, -y-1/2, z-1/2'

loop_
_atom_site_label
_atom_site_type_symbol
_atom_site_fract_x
_atom_site_fract_y
_atom_site_fract_z
_atom_site_U_iso_or_equiv
_atom_site_adp_type
_atom_site_occupancy
_atom_site_symmetry_multiplicity
_atom_site_calc_flag
_atom_site_refinement_flags
_atom_site_disorder_assembly
_atom_site_disorder_group
Cu1 Cu 0.51717(6) 0.74530(3) 0.23086(6) 0.0513(3) Uani 1 1 d . . .
S1 S 0.51555(13) 0.83203(6) 0.23202(11) 0.0526(4) Uani 1 1 d . . .
C45 C 0.3054(7) 0.6334(6) 0.2426(7) 0.171(6) Uani 1 1 d . . .
H45A H 0.3328 0.5982 0.2686 0.257 Uiso 1 1 calc R . .
H45B H 0.2298 0.6324 0.2314 0.257 Uiso 1 1 calc R . .
H45C H 0.3300 0.6626 0.2886 0.257 Uiso 1 1 calc R . .
C24 C 0.8147(7) 0.8077(3) 0.3016(9) 0.135(4) Uani 1 1 d . . .
H24A H 0.7422 0.8022 0.2727 0.203 Uiso 1 1 calc R . .
H24B H 0.8350 0.7808 0.3528 0.203 Uiso 1 1 calc R . .
H24C H 0.8578 0.8032 0.2524 0.203 Uiso 1 1 calc R . .
C44 C 0.3123(6) 0.6989(4) 0.1077(9) 0.144(5) Uani 1 1 d . . .
H44A H 0.3192 0.7264 0.1587 0.217 Uiso 1 1 calc R . .
H44B H 0.2408 0.6980 0.0734 0.217 Uiso 1 1 calc R . .
H44C H 0.3582 0.7082 0.0626 0.217 Uiso 1 1 calc R . .
C34 C 0.9045(9) 1.0274(4) 0.0922(7) 0.130(4) Uani 1 1 d . . .
H34A H 0.9653 1.0082 0.1266 0.195 Uiso 1 1 calc R . .
H34B H 0.8797 1.0533 0.1358 0.195 Uiso 1 1 calc R . .
H34C H 0.9229 1.0472 0.0375 0.195 Uiso 1 1 calc R . .
C32 C 0.8297(8) 0.9909(5) 0.0605(6) 0.142(5) Uani 1 1 d . . .
H32 H 0.7751 1.0177 0.0329 0.171 Uiso 1 1 calc R . .
C31 C 0.4405(7) 0.9699(4) 0.1203(7) 0.131(4) Uani 1 1 d . . .
H31A H 0.3692 0.9729 0.1310 0.197 Uiso 1 1 calc R . .
H31B H 0.4520 0.9332 0.0964 0.197 Uiso 1 1 calc R . .
H31C H 0.4528 0.9972 0.0729 0.197 Uiso 1 1 calc R . .
C30 C 0.5141(6) 1.0389(4) 0.2470(7) 0.108(3) Uani 1 1 d . . .
H30A H 0.5558 1.0425 0.3114 0.163 Uiso 1 1 calc R . .
H30B H 0.4432 1.0504 0.2485 0.163 Uiso 1 1 calc R . .
H30C H 0.5432 1.0621 0.2020 0.163 Uiso 1 1 calc R . .
C23 C 0.9446(6) 0.8756(3) 0.3795(7) 0.103(3) Uani 1 1 d . . .
H23A H 0.9824 0.8715 0.3262 0.154 Uiso 1 1 calc R . .
H23B H 0.9712 0.8494 0.4303 0.154 Uiso 1 1 calc R . .
H23C H 0.9535 0.9128 0.4051 0.154 Uiso 1 1 calc R . .
C19 C 0.5479(6) 0.6797(3) 0.4770(6) 0.091(3) Uani 1 1 d . . .
H19A H 0.5050 0.6538 0.5053 0.136 Uiso 1 1 calc R . .
H19B H 0.6208 0.6712 0.4997 0.136 Uiso 1 1 calc R . .
H19C H 0.5322 0.6768 0.4068 0.136 Uiso 1 1 calc R . .
C33 C 0.8229(6) 0.9557(3) -0.0249(6) 0.091(3) Uani 1 1 d . . .
H33A H 0.8559 0.9740 -0.0731 0.137 Uiso 1 1 calc R . .
H33B H 0.7503 0.9487 -0.0518 0.137 Uiso 1 1 calc R . .
H33C H 0.8580 0.9209 -0.0065 0.137 Uiso 1 1 calc R . .
C46 C 0.4307(6) 0.5363(3) 0.1059(6) 0.088(3) Uani 1 1 d . . .
H46A H 0.4757 0.5058 0.0955 0.131 Uiso 1 1 calc R . .
H46B H 0.3845 0.5450 0.0455 0.131 Uiso 1 1 calc R . .
H46C H 0.3897 0.5260 0.1545 0.131 Uiso 1 1 calc R . .
C26 C 0.7732(8) 0.9657(4) 0.1360(5) 0.086(3) Uani 1 1 d . . .
C16 C 0.2183(6) 0.8824(3) 0.2268(6) 0.088(3) Uani 1 1 d . . .
H16A H 0.2402 0.8547 0.1845 0.132 Uiso 1 1 calc R . .
H16B H 0.2176 0.9184 0.1965 0.132 Uiso 1 1 calc R . .
H16C H 0.1489 0.8735 0.2381 0.132 Uiso 1 1 calc R . .
C27 C 0.6756(7) 0.9804(3) 0.1420(5) 0.083(3) Uani 1 1 d . . .
H27 H 0.6409 1.0056 0.0963 0.100 Uiso 1 1 calc R . .
C15 C 0.2588(6) 0.9248(3) 0.3917(6) 0.081(2) Uani 1 1 d . . .
H15A H 0.1911 0.9144 0.4055 0.122 Uiso 1 1 calc R . .
H15B H 0.2546 0.9612 0.3624 0.122 Uiso 1 1 calc R . .
H15C H 0.3093 0.9253 0.4516 0.122 Uiso 1 1 calc R . .
C18 C 0.5387(6) 0.7418(3) 0.6158(5) 0.084(2) Uani 1 1 d . . .
H18A H 0.5277 0.7797 0.6341 0.126 Uiso 1 1 calc R . .
H18B H 0.6086 0.7304 0.6447 0.126 Uiso 1 1 calc R . .
H18C H 0.4883 0.7181 0.6388 0.126 Uiso 1 1 calc R . .
C43 C 0.3408(5) 0.6443(3) 0.1506(6) 0.072(2) Uani 1 1 d . . .
H43 H 0.3064 0.6166 0.1036 0.087 Uiso 1 1 calc R . .
C39 C 0.7854(5) 0.6699(3) 0.1514(6) 0.076(2) Uani 1 1 d . . .
H39A H 0.8151 0.6335 0.1465 0.114 Uiso 1 1 calc R . .
H39B H 0.8411 0.6966 0.1690 0.114 Uiso 1 1 calc R . .
H39C H 0.7439 0.6800 0.0893 0.114 Uiso 1 1 calc R . .
C38 C 0.7674(5) 0.6491(3) 0.3239(5) 0.072(2) Uani 1 1 d . . .
H38A H 0.7191 0.6531 0.3687 0.108 Uiso 1 1 calc R . .
H38B H 0.8298 0.6704 0.3471 0.108 Uiso 1 1 calc R . .
H38C H 0.7858 0.6105 0.3195 0.108 Uiso 1 1 calc R . .
C29 C 0.5145(5) 0.9798(3) 0.2149(5) 0.076(2) Uani 1 1 d . . .
H29 H 0.4885 0.9576 0.2649 0.092 Uiso 1 1 calc R . .
C25 C 0.8223(6) 0.9280(3) 0.2012(6) 0.073(2) Uani 1 1 d . . .
H25 H 0.8902 0.9166 0.1968 0.087 Uiso 1 1 calc R . .
C47 C 0.6775(5) 0.5493(3) 0.1462(5) 0.0655(19) Uani 1 1 d . . .
H47A H 0.6446 0.5135 0.1333 0.098 Uiso 1 1 calc R . .
H47B H 0.7300 0.5472 0.2046 0.098 Uiso 1 1 calc R . .
H47C H 0.7099 0.5600 0.0918 0.098 Uiso 1 1 calc R . .
C28 C 0.6235(5) 0.9601(3) 0.2127(5) 0.0630(19) Uani 1 1 d . . .
C22 C 0.8289(5) 0.8645(3) 0.3431(6) 0.065(2) Uani 1 1 d . . .
H22 H 0.7946 0.8651 0.4008 0.078 Uiso 1 1 calc R . .
C10 C 0.2362(6) 0.7427(3) 0.4174(5) 0.064(2) Uani 1 1 d . . .
C37 C 0.7181(5) 0.6693(3) 0.2272(5) 0.0611(18) Uani 1 1 d . . .
H37 H 0.7022 0.7086 0.2372 0.073 Uiso 1 1 calc R . .
C9 C 0.3343(6) 0.7261(3) 0.4602(5) 0.0577(18) Uani 1 1 d . . .
H9 H 0.3429 0.6915 0.4912 0.069 Uiso 1 1 calc R . .
C12 C 0.2252(5) 0.7935(3) 0.3716(4) 0.0548(17) Uani 1 1 d . . .
H12 H 0.1585 0.8051 0.3415 0.066 Uiso 1 1 calc R . .
C21 C 0.7745(5) 0.9061(3) 0.2738(5) 0.0546(17) Uani 1 1 d . . .
C41 C 0.4952(5) 0.5854(2) 0.1397(4) 0.0516(16) Uani 1 1 d . . .
C17 C 0.5254(5) 0.7378(2) 0.5069(4) 0.0530(17) Uani 1 1 d . . .
H17 H 0.5784 0.7621 0.4864 0.064 Uiso 1 1 calc R . .
C14 C 0.2927(4) 0.8830(3) 0.3219(4) 0.0512(16) Uani 1 1 d . . .
H14 H 0.3611 0.8952 0.3084 0.061 Uiso 1 1 calc R . .
C8 C 0.4205(5) 0.7588(2) 0.4589(4) 0.0455(15) Uani 1 1 d . . .
C35 C 0.5275(4) 0.6708(2) 0.1953(4) 0.0484(16) Uani 1 1 d . . .
C40 C 0.5974(5) 0.5910(2) 0.1598(4) 0.0468(15) Uani 1 1 d . . .
C20 C 0.6745(4) 0.9229(2) 0.2797(4) 0.0442(15) Uani 1 1 d . . .
C4 C 0.5930(4) 0.9188(2) 0.5206(4) 0.0413(14) Uani 1 1 d . . .
H4 H 0.6089 0.9379 0.5798 0.050 Uiso 1 1 calc R . .
C13 C 0.3082(4) 0.8273(2) 0.3688(4) 0.0422(15) Uani 1 1 d . . .
C3 C 0.6431(4) 0.9314(2) 0.4466(4) 0.0386(14) Uani 1 1 d . . .
H3 H 0.6935 0.9596 0.4551 0.046 Uiso 1 1 calc R . .
C5 C 0.5204(4) 0.8787(2) 0.5090(4) 0.0385(14) Uani 1 1 d . . .
H5 H 0.4855 0.8703 0.5605 0.046 Uiso 1 1 calc R . .
C2 C 0.6221(4) 0.9042(2) 0.3599(4) 0.0354(13) Uani 1 1 d . . .
C7 C 0.4071(4) 0.8100(2) 0.4150(4) 0.0357(13) Uani 1 1 d . . .
C1 C 0.5482(4) 0.8616(2) 0.3479(4) 0.0330(13) Uani 1 1 d . . .
C6 C 0.4961(4) 0.8497(2) 0.4239(4) 0.0335(13) Uani 1 1 d . . .
N2 N 0.4535(4) 0.6342(2) 0.1618(4) 0.0491(13) Uani 1 1 d . . .
N1 N 0.6168(4) 0.64343(19) 0.1931(3) 0.0464(13) Uani 1 1 d . . .
C60 C 0.1446(7) 0.7045(4) 0.4264(6) 0.115(4) Uani 1 1 d D . .
H60 H 0.1781 0.6690 0.4487 0.138 Uiso 1 1 calc R . .
C61 C 0.0938(10) 0.7226(6) 0.5086(8) 0.241(10) Uani 1 1 d D . .
H61A H 0.0850 0.7624 0.5063 0.361 Uiso 1 1 calc R . .
H61B H 0.1373 0.7123 0.5696 0.361 Uiso 1 1 calc R . .
H61C H 0.0263 0.7050 0.5034 0.361 Uiso 1 1 calc R . .
C62 C 0.0759(9) 0.6908(7) 0.3407(9) 0.259(10) Uani 1 1 d D . .
H62A H 0.0376 0.6576 0.3512 0.389 Uiso 1 1 calc R . .
H62B H 0.1152 0.6842 0.2891 0.389 Uiso 1 1 calc R . .
H62C H 0.0274 0.7209 0.3225 0.389 Uiso 1 1 calc R . .

loop_
_atom_site_aniso_label
_atom_site_aniso_U_11
_atom_site_aniso_U_22
_atom_site_aniso_U_33
_atom_site_aniso_U_23
_atom_site_aniso_U_13
_atom_site_aniso_U_12
Cu1 0.0455(5) 0.0489(5) 0.0606(5) -0.0159(4) 0.0126(4) -0.0007(4)
S1 0.0672(11) 0.0482(9) 0.0433(9) -0.0104(8) 0.0124(8) -0.0137(8)
C45 0.056(6) 0.367(19) 0.099(8) -0.069(10) 0.035(6) -0.027(8)
C24 0.095(7) 0.066(6) 0.222(12) -0.042(7) -0.034(7) 0.008(5)
C44 0.061(6) 0.096(8) 0.246(14) -0.049(8) -0.054(7) 0.034(5)
C34 0.184(11) 0.102(8) 0.136(9) -0.021(7) 0.115(8) -0.056(7)
C32 0.142(9) 0.242(13) 0.056(5) -0.046(7) 0.053(6) -0.126(9)
C31 0.084(6) 0.185(11) 0.106(7) 0.064(7) -0.035(6) -0.041(7)
C30 0.073(6) 0.104(7) 0.149(9) 0.031(7) 0.023(6) -0.001(5)
C23 0.068(6) 0.100(7) 0.136(8) -0.011(6) 0.005(5) -0.028(5)
C19 0.112(7) 0.076(6) 0.089(6) 0.000(5) 0.032(5) 0.026(5)
C33 0.106(7) 0.091(6) 0.090(6) 0.005(5) 0.051(5) 0.010(5)
C46 0.077(5) 0.064(5) 0.118(7) -0.035(5) 0.010(5) -0.019(4)
C26 0.094(7) 0.122(8) 0.050(5) -0.014(5) 0.031(5) -0.069(6)
C16 0.066(5) 0.097(6) 0.089(6) 0.029(5) -0.017(4) -0.018(4)
C27 0.085(6) 0.120(7) 0.041(4) 0.021(4) 0.003(4) -0.059(5)
C15 0.071(5) 0.061(5) 0.111(7) -0.002(5) 0.013(5) 0.017(4)
C18 0.082(6) 0.106(7) 0.064(5) 0.007(5) 0.010(4) 0.031(5)
C43 0.033(4) 0.093(6) 0.090(6) -0.033(5) 0.007(4) 0.000(4)
C39 0.056(5) 0.073(5) 0.105(6) 0.013(5) 0.034(4) -0.003(4)
C38 0.048(4) 0.084(5) 0.079(5) -0.010(4) -0.003(4) -0.007(4)
C29 0.053(5) 0.097(6) 0.073(5) 0.042(5) -0.004(4) -0.022(4)
C25 0.066(5) 0.079(6) 0.082(6) -0.033(5) 0.039(4) -0.035(4)
C47 0.069(5) 0.048(4) 0.081(5) -0.010(4) 0.017(4) 0.009(3)
C28 0.052(5) 0.082(5) 0.052(4) 0.005(4) 0.001(3) -0.035(4)
C22 0.043(4) 0.053(4) 0.106(6) -0.019(4) 0.036(4) 0.000(3)
C10 0.073(5) 0.074(5) 0.051(4) -0.013(4) 0.024(4) -0.040(4)
C37 0.039(4) 0.058(4) 0.087(5) -0.011(4) 0.013(4) -0.006(3)
C9 0.070(5) 0.045(4) 0.061(4) -0.001(3) 0.020(4) -0.020(3)
C12 0.042(4) 0.069(5) 0.053(4) -0.008(4) 0.009(3) -0.013(3)
C21 0.055(4) 0.046(4) 0.067(4) -0.012(3) 0.022(4) -0.016(3)
C41 0.050(4) 0.043(4) 0.061(4) -0.014(3) 0.007(3) 0.000(3)
C17 0.061(4) 0.041(4) 0.059(4) 0.013(3) 0.016(3) 0.002(3)
C14 0.032(4) 0.058(4) 0.062(4) 0.008(4) 0.004(3) 0.000(3)
C8 0.054(4) 0.045(4) 0.041(3) 0.000(3) 0.018(3) -0.014(3)
C35 0.034(4) 0.048(4) 0.063(4) -0.014(3) 0.009(3) 0.001(3)
C40 0.045(4) 0.038(4) 0.059(4) 0.000(3) 0.014(3) 0.004(3)
C20 0.040(4) 0.049(4) 0.046(4) -0.007(3) 0.014(3) -0.017(3)
C4 0.042(4) 0.043(3) 0.037(3) -0.008(3) 0.003(3) -0.003(3)
C13 0.034(4) 0.051(4) 0.043(3) -0.009(3) 0.010(3) -0.014(3)
C3 0.029(3) 0.036(3) 0.049(4) -0.001(3) 0.002(3) -0.007(2)
C5 0.036(3) 0.040(3) 0.042(3) 0.000(3) 0.013(3) -0.005(3)
C2 0.028(3) 0.034(3) 0.044(3) -0.002(3) 0.005(3) -0.001(2)
C7 0.036(3) 0.035(3) 0.039(3) -0.005(3) 0.014(3) -0.010(3)
C1 0.033(3) 0.028(3) 0.037(3) 0.000(3) 0.007(2) -0.003(2)
C6 0.033(3) 0.029(3) 0.037(3) 0.002(3) 0.002(3) 0.001(2)
N2 0.038(3) 0.053(3) 0.056(3) -0.013(3) 0.007(2) 0.000(3)
N1 0.040(3) 0.045(3) 0.056(3) -0.005(3) 0.013(2) -0.004(2)
C60 0.098(7) 0.164(10) 0.091(7) -0.021(6) 0.036(6) -0.090(7)
C61 0.246(15) 0.38(2) 0.130(10) -0.100(12) 0.129(10) -0.254(16)
C62 0.135(12) 0.40(3) 0.266(19) -0.117(18) 0.105(13) -0.177(15)

loop_
_atom_type_symbol
_atom_type_description
_atom_type_scat_dispersion_real
_atom_type_scat_dispersion_imag
_atom_type_scat_source
C C 0.0033 0.0016 'International Tables Vol C Tables 4.2.6.8 and 6.1.1.4'
H H 0.0000 0.0000 'International Tables Vol C Tables 4.2.6.8 and 6.1.1.4'
N N 0.0061 0.0033 'International Tables Vol C Tables 4.2.6.8 and 6.1.1.4'
S S 0.1246 0.1234 'International Tables Vol C Tables 4.2.6.8 and 6.1.1.4'
Cu Cu 0.3201 1.2651 'International Tables Vol C Tables 4.2.6.8 and 6.1.1.4'

loop_
_geom_angle_atom_site_label_1
_geom_angle_atom_site_label_2
_geom_angle_atom_site_label_3
_geom_angle
_geom_angle_site_symmetry_1
_geom_angle_site_symmetry_3
_geom_angle_publ_flag
C35 Cu1 S1 164.1(2) . . ?
C1 S1 Cu1 114.44(18) . . ?
C43 C45 H45A 109.5 . . ?
C43 C45 H45B 109.5 . . ?
H45A C45 H45B 109.5 . . ?
C43 C45 H45C 109.5 . . ?
H45A C45 H45C 109.5 . . ?
H45B C45 H45C 109.5 . . ?
C22 C24 H24A 109.5 . . ?
C22 C24 H24B 109.5 . . ?
H24A C24 H24B 109.5 . . ?
C22 C24 H24C 109.5 . . ?
H24A C24 H24C 109.5 . . ?
H24B C24 H24C 109.5 . . ?
C43 C44 H44A 109.5 . . ?
C43 C44 H44B 109.5 . . ?
H44A C44 H44B 109.5 . . ?
C43 C44 H44C 109.5 . . ?
H44A C44 H44C 109.5 . . ?
H44B C44 H44C 109.5 . . ?
C32 C34 H34A 109.5 . . ?
C32 C34 H34B 109.5 . . ?
H34A C34 H34B 109.5 . . ?
C32 C34 H34C 109.5 . . ?
H34A C34 H34C 109.5 . . ?
H34B C34 H34C 109.5 . . ?
C34 C32 C33 126.6(8) . . ?
C34 C32 C26 116.8(7) . . ?
C33 C32 C26 111.6(8) . . ?
C34 C32 H32 97.5 . . ?
C33 C32 H32 97.5 . . ?
C26 C32 H32 97.5 . . ?
C29 C31 H31A 109.5 . . ?
C29 C31 H31B 109.5 . . ?
H31A C31 H31B 109.5 . . ?
C29 C31 H31C 109.5 . . ?
H31A C31 H31C 109.5 . . ?
H31B C31 H31C 109.5 . . ?
C29 C30 H30A 109.5 . . ?
C29 C30 H30B 109.5 . . ?
H30A C30 H30B 109.5 . . ?
C29 C30 H30C 109.5 . . ?
H30A C30 H30C 109.5 . . ?
H30B C30 H30C 109.5 . . ?
C22 C23 H23A 109.5 . . ?
C22 C23 H23B 109.5 . . ?
H23A C23 H23B 109.5 . . ?
C22 C23 H23C 109.5 . . ?
H23A C23 H23C 109.5 . . ?
H23B C23 H23C 109.5 . . ?
C17 C19 H19A 109.5 . . ?
C17 C19 H19B 109.5 . . ?
H19A C19 H19B 109.5 . . ?
C17 C19 H19C 109.5 . . ?
H19A C19 H19C 109.5 . . ?
H19B C19 H19C 109.5 . . ?
C32 C33 H33A 109.5 . . ?
C32 C33 H33B 109.5 . . ?
H33A C33 H33B 109.5 . . ?
C32 C33 H33C 109.5 . . ?
H33A C33 H33C 109.5 . . ?
H33B C33 H33C 109.5 . . ?
C41 C46 H46A 109.5 . . ?
C41 C46 H46B 109.5 . . ?
H46A C46 H46B 109.5 . . ?
C41 C46 H46C 109.5 . . ?
H46A C46 H46C 109.5 . . ?
H46B C46 H46C 109.5 . . ?
C27 C26 C25 118.2(7) . . ?
C27 C26 C32 121.4(10) . . ?
C25 C26 C32 120.3(10) . . ?
C14 C16 H16A 109.5 . . ?
C14 C16 H16B 109.5 . . ?
H16A C16 H16B 109.5 . . ?
C14 C16 H16C 109.5 . . ?
H16A C16 H16C 109.5 . . ?
H16B C16 H16C 109.5 . . ?
C26 C27 C28 122.9(8) . . ?
C26 C27 H27 118.6 . . ?
C28 C27 H27 118.6 . . ?
C14 C15 H15A 109.5 . . ?
C14 C15 H15B 109.5 . . ?
H15A C15 H15B 109.5 . . ?
C14 C15 H15C 109.5 . . ?
H15A C15 H15C 109.5 . . ?
H15B C15 H15C 109.5 . . ?
C17 C18 H18A 109.5 . . ?
C17 C18 H18B 109.5 . . ?
H18A C18 H18B 109.5 . . ?
C17 C18 H18C 109.5 . . ?
H18A C18 H18C 109.5 . . ?
H18B C18 H18C 109.5 . . ?
C45 C43 N2 110.0(7) . . ?
C45 C43 C44 115.0(8) . . ?
N2 C43 C44 111.6(6) . . ?
C45 C43 H43 106.6 . . ?
N2 C43 H43 106.6 . . ?
C44 C43 H43 106.6 . . ?
C37 C39 H39A 109.5 . . ?
C37 C39 H39B 109.5 . . ?
H39A C39 H39B 109.5 . . ?
C37 C39 H39C 109.5 . . ?
H39A C39 H39C 109.5 . . ?
H39B C39 H39C 109.5 . . ?
C37 C38 H38A 109.5 . . ?
C37 C38 H38B 109.5 . . ?
H38A C38 H38B 109.5 . . ?
C37 C38 H38C 109.5 . . ?
H38A C38 H38C 109.5 . . ?
H38B C38 H38C 109.5 . . ?
C30 C29 C28 111.2(6) . . ?
C30 C29 C31 112.2(7) . . ?
C28 C29 C31 113.0(7) . . ?
C30 C29 H29 106.6 . . ?
C28 C29 H29 106.6 . . ?
C31 C29 H29 106.6 . . ?
C26 C25 C21 121.7(7) . . ?
C26 C25 H25 119.1 . . ?
C21 C25 H25 119.1 . . ?
C40 C47 H47A 109.5 . . ?
C40 C47 H47B 109.5 . . ?
H47A C47 H47B 109.5 . . ?
C40 C47 H47C 109.5 . . ?
H47A C47 H47C 109.5 . . ?
H47B C47 H47C 109.5 . . ?
C20 C28 C27 118.6(7) . . ?
C20 C28 C29 122.3(6) . . ?
C27 C28 C29 119.1(7) . . ?
C21 C22 C24 111.0(7) . . ?
C21 C22 C23 115.2(6) . . ?
C24 C22 C23 109.8(6) . . ?
C21 C22 H22 106.8 . . ?
C24 C22 H22 106.8 . . ?
C23 C22 H22 106.8 . . ?
C9 C10 C12 118.3(6) . . ?
C9 C10 C60 117.9(7) . . ?
C12 C10 C60 123.8(8) . . ?
N1 C37 C38 112.2(5) . . ?
N1 C37 C39 112.5(6) . . ?
C38 C37 C39 116.1(6) . . ?
N1 C37 H37 104.9 . . ?
C38 C37 H37 104.9 . . ?
C39 C37 H37 104.9 . . ?
C10 C9 C8 121.6(6) . . ?
C10 C9 H9 119.2 . . ?
C8 C9 H9 119.2 . . ?
C13 C12 C10 122.0(6) . . ?
C13 C12 H12 119.0 . . ?
C10 C12 H12 119.0 . . ?
C20 C21 C25 118.8(7) . . ?
C20 C21 C22 120.4(6) . . ?
C25 C21 C22 120.8(7) . . ?
C40 C41 N2 107.0(5) . . ?
C40 C41 C46 130.1(6) . . ?
N2 C41 C46 122.9(6) . . ?
C8 C17 C18 111.3(5) . . ?
C8 C17 C19 113.5(6) . . ?
C18 C17 C19 110.4(6) . . ?
C8 C17 H17 107.1 . . ?
C18 C17 H17 107.1 . . ?
C19 C17 H17 107.1 . . ?
C13 C14 C16 113.3(5) . . ?
C13 C14 C15 110.4(5) . . ?
C16 C14 C15 111.0(6) . . ?
C13 C14 H14 107.3 . . ?
C16 C14 H14 107.3 . . ?
C15 C14 H14 107.3 . . ?
C9 C8 C7 118.9(6) . . ?
C9 C8 C17 118.6(6) . . ?
C7 C8 C17 122.5(5) . . ?
N2 C35 N1 104.0(5) . . ?
N2 C35 Cu1 130.4(4) . . ?
N1 C35 Cu1 125.5(4) . . ?
C41 C40 N1 106.7(5) . . ?
C41 C40 C47 127.5(6) . . ?
N1 C40 C47 125.8(6) . . ?
C28 C20 C21 119.8(6) . . ?
C28 C20 C2 118.8(5) . . ?
C21 C20 C2 121.4(6) . . ?
C5 C4 C3 119.8(5) . . ?
C5 C4 H4 120.1 . . ?
C3 C4 H4 120.1 . . ?
C12 C13 C7 118.6(6) . . ?
C12 C13 C14 120.5(5) . . ?
C7 C13 C14 120.8(5) . . ?
C4 C3 C2 121.5(5) . . ?
C4 C3 H3 119.3 . . ?
C2 C3 H3 119.3 . . ?
C4 C5 C6 121.5(5) . . ?
C4 C5 H5 119.2 . . ?
C6 C5 H5 119.2 . . ?
C3 C2 C1 119.2(5) . . ?
C3 C2 C20 118.5(5) . . ?
C1 C2 C20 122.3(5) . . ?
C8 C7 C13 120.5(5) . . ?
C8 C7 C6 120.2(5) . . ?
C13 C7 C6 119.1(5) . . ?
C6 C1 C2 118.7(5) . . ?
C6 C1 S1 123.4(4) . . ?
C2 C1 S1 117.4(4) . . ?
C5 C6 C1 119.3(5) . . ?
C5 C6 C7 117.2(5) . . ?
C1 C6 C7 123.2(5) . . ?
C35 N2 C41 111.4(5) . . ?
C35 N2 C43 125.2(5) . . ?
C41 N2 C43 123.5(5) . . ?
C35 N1 C40 111.0(5) . . ?
C35 N1 C37 121.2(5) . . ?
C40 N1 C37 127.8(5) . . ?
C62 C60 C61 115.2(10) . . ?
C62 C60 C10 117.5(8) . . ?
C61 C60 C10 110.2(7) . . ?
C62 C60 H60 104.1 . . ?
C61 C60 H60 104.1 . . ?
C10 C60 H60 104.1 . . ?
C60 C61 H61A 109.5 . . ?
C60 C61 H61B 109.5 . . ?
H61A C61 H61B 109.5 . . ?
C60 C61 H61C 109.5 . . ?
H61A C61 H61C 109.5 . . ?
H61B C61 H61C 109.5 . . ?
C60 C62 H62A 109.5 . . ?
C60 C62 H62B 109.5 . . ?
H62A C62 H62B 109.5 . . ?
C60 C62 H62C 109.5 . . ?
H62A C62 H62C 109.5 . . ?
H62B C62 H62C 109.5 . . ?

loop_
_geom_bond_atom_site_label_1
_geom_bond_atom_site_label_2
_geom_bond_distance
_geom_bond_site_symmetry_2
_geom_bond_publ_flag
Cu1 C35 1.903(6) . ?
Cu1 S1 2.1217(17) . ?
S1 C1 1.773(5) . ?
C45 C43 1.482(12) . ?
C45 H45A 0.9800 . ?
C45 H45B 0.9800 . ?
C45 H45C 0.9800 . ?
C24 C22 1.506(9) . ?
C24 H24A 0.9800 . ?
C24 H24B 0.9800 . ?
C24 H24C 0.9800 . ?
C44 C43 1.487(11) . ?
C44 H44A 0.9800 . ?
C44 H44B 0.9800 . ?
C44 H44C 0.9800 . ?
C34 C32 1.346(11) . ?
C34 H34A 0.9800 . ?
C34 H34B 0.9800 . ?
C34 H34C 0.9800 . ?
C32 C33 1.472(11) . ?
C32 C26 1.536(10) . ?
C32 H32 1.0000 . ?
C31 C29 1.528(10) . ?
C31 H31A 0.9800 . ?
C31 H31B 0.9800 . ?
C31 H31C 0.9800 . ?
C30 C29 1.517(11) . ?
C30 H30A 0.9800 . ?
C30 H30B 0.9800 . ?
C30 H30C 0.9800 . ?
C23 C22 1.544(9) . ?
C23 H23A 0.9800 . ?
C23 H23B 0.9800 . ?
C23 H23C 0.9800 . ?
C19 C17 1.526(9) . ?
C19 H19A 0.9800 . ?
C19 H19B 0.9800 . ?
C19 H19C 0.9800 . ?
C33 H33A 0.9800 . ?
C33 H33B 0.9800 . ?
C33 H33C 0.9800 . ?
C46 C41 1.499(8) . ?
C46 H46A 0.9800 . ?
C46 H46B 0.9800 . ?
C46 H46C 0.9800 . ?
C26 C27 1.353(11) . ?
C26 C25 1.381(11) . ?
C16 C14 1.517(9) . ?
C16 H16A 0.9800 . ?
C16 H16B 0.9800 . ?
C16 H16C 0.9800 . ?
C27 C28 1.399(9) . ?
C27 H27 0.9500 . ?
C15 C14 1.541(9) . ?
C15 H15A 0.9800 . ?
C15 H15B 0.9800 . ?
C15 H15C 0.9800 . ?
C18 C17 1.522(9) . ?
C18 H18A 0.9800 . ?
C18 H18B 0.9800 . ?
C18 H18C 0.9800 . ?
C43 N2 1.486(8) . ?
C43 H43 1.0000 . ?
C39 C37 1.508(9) . ?
C39 H39A 0.9800 . ?
C39 H39B 0.9800 . ?
C39 H39C 0.9800 . ?
C38 C37 1.490(9) . ?
C38 H38A 0.9800 . ?
C38 H38B 0.9800 . ?
C38 H38C 0.9800 . ?
C29 C28 1.521(10) . ?
C29 H29 1.0000 . ?
C25 C21 1.402(9) . ?
C25 H25 0.9500 . ?
C47 C40 1.504(8) . ?
C47 H47A 0.9800 . ?
C47 H47B 0.9800 . ?
C47 H47C 0.9800 . ?
C28 C20 1.396(9) . ?
C22 C21 1.504(9) . ?
C22 H22 1.0000 . ?
C10 C9 1.387(10) . ?
C10 C12 1.398(9) . ?
C10 C60 1.550(9) . ?
C37 N1 1.479(7) . ?
C37 H37 1.0000 . ?
C9 C8 1.393(8) . ?
C9 H9 0.9500 . ?
C12 C13 1.377(8) . ?
C12 H12 0.9500 . ?
C21 C20 1.397(8) . ?
C41 C40 1.334(8) . ?
C41 N2 1.374(7) . ?
C17 C8 1.518(8) . ?
C17 H17 1.0000 . ?
C14 C13 1.513(8) . ?
C14 H14 1.0000 . ?
C8 C7 1.395(7) . ?
C35 N2 1.345(7) . ?
C35 N1 1.358(7) . ?
C40 N1 1.375(7) . ?
C20 C2 1.501(7) . ?
C4 C5 1.359(7) . ?
C4 C3 1.369(7) . ?
C4 H4 0.9500 . ?
C13 C7 1.414(7) . ?
C3 C2 1.379(7) . ?
C3 H3 0.9500 . ?
C5 C6 1.384(7) . ?
C5 H5 0.9500 . ?
C2 C1 1.415(7) . ?
C7 C6 1.510(7) . ?
C1 C6 1.405(7) . ?
C60 C62 1.418(9) . ?
C60 C61 1.508(8) . ?
C60 H60 1.0000 . ?
C61 H61A 0.9800 . ?
C61 H61B 0.9800 . ?
C61 H61C 0.9800 . ?
C62 H62A 0.9800 . ?
C62 H62B 0.9800 . ?
C62 H62C 0.9800 . ?
